data_4332689
loop_
_publ_author_name
'Halder, Sarmistha'
'Acharyya, Rama'
'Peng, Shie-Ming'
'Lee, Gene-Hsiang'
'Drew, Michael G. B.'
'Bhattacharya, Samaresh'

_publ_section_title
;
 Synthesis, Structure, and Electrochemical Properties of a Family of
 2-(Arylazo)phenolate Complexes of Ruthenium with Unusual C&#x2212;C
 Coupling and NN Cleavage
;
_journal_issue 24
_journal_name_full 'Inorganic Chemistry'
_journal_page_first 9654
_journal_page_last 9663
_journal_paper_doi 10.1021/ic060689u
_journal_volume 45
_journal_year 2006
_chemical_formula_sum 'C42 H37 N6 O3 Ru'
_chemical_formula_weight 774.85
_chemical_name_systematic
; 
 ? 
;
_space_group_IT_number 14
_symmetry_space_group_name_Hall '-P 2ybc'
_symmetry_space_group_name_H-M 'P 1 21/c 1'
_atom_sites_solution_hydrogens geom
_atom_sites_solution_primary direct
_atom_sites_solution_secondary difmap
_audit_creation_method SHELXL-97
_cell_angle_alpha 90.00
_cell_angle_beta 94.074(2)
_cell_angle_gamma 90.00
_cell_formula_units_Z 4
_cell_length_a 9.4178(11)
_cell_length_b 11.2201(13)
_cell_length_c 34.892(4)
_cell_measurement_temperature 100(2)
_cell_volume 3677.7(7)
_computing_structure_refinement 'SHELXL-97 (Sheldrick, 1997)'
_computing_structure_solution 'SHELXS-97 (Sheldrick, 1990)'
_diffrn_ambient_temperature 100(2)
_diffrn_measured_fraction_theta_full 0.939
_diffrn_measured_fraction_theta_max 0.939
_diffrn_radiation_monochromator graphite
_diffrn_radiation_source 'fine-focus sealed tube'
_diffrn_radiation_type MoK\a
_diffrn_radiation_wavelength 0.71073
_diffrn_reflns_av_R_equivalents 0.0554
_diffrn_reflns_av_sigmaI/netI 0.0730
_diffrn_reflns_limit_h_max 12
_diffrn_reflns_limit_h_min -12
_diffrn_reflns_limit_k_max 13
_diffrn_reflns_limit_k_min -14
_diffrn_reflns_limit_l_max 46
_diffrn_reflns_limit_l_min -34
_diffrn_reflns_number 24214
_diffrn_reflns_theta_full 28.34
_diffrn_reflns_theta_max 28.34
_diffrn_reflns_theta_min 2.16
_exptl_absorpt_coefficient_mu 0.474
_exptl_crystal_density_diffrn 1.399
_exptl_crystal_density_method 'not measured'
_exptl_crystal_F_000 1596
_exptl_crystal_size_max 0.15
_exptl_crystal_size_mid 0.06
_exptl_crystal_size_min 0.05
_refine_diff_density_max 0.992
_refine_diff_density_min -1.044
_refine_diff_density_rms 0.113
_refine_ls_extinction_method none
_refine_ls_goodness_of_fit_ref 1.004
_refine_ls_hydrogen_treatment mixed
_refine_ls_matrix_type full
_refine_ls_number_parameters 469
_refine_ls_number_reflns 9064
_refine_ls_number_restraints 0
_refine_ls_restrained_S_all 1.004
_refine_ls_R_factor_all 0.0815
_refine_ls_R_factor_gt 0.0607
_refine_ls_shift/su_max 0.001
_refine_ls_shift/su_mean 0.000
_refine_ls_structure_factor_coef Fsqd
_refine_ls_weighting_details 'w=1/[\s^2^(Fo^2^)+(0.1000P)^2^+0.0000P] where P=(Fo^2^+2Fc^2^)/3'
_refine_ls_weighting_scheme calc
_refine_ls_wR_factor_gt 0.1516
_refine_ls_wR_factor_ref 0.1646
_reflns_number_gt 7101
_reflns_number_total 9064
_reflns_threshold_expression >2sigma(I)
_cod_data_source_file ic060689usup3.cif
_cod_data_source_block xrummap3
_cod_depositor_comments
;
The following automatic conversions were performed:

'_refine_ls_weighting_scheme' value 'calc
w=1/[\s^2^(Fo^2^)+(0.1000P)^2^+0.0000P] where P=(Fo^2^+2Fc^2^)/3' was
changed to 'calc'. New tag '_refine_ls_weighting_details' was
created. The value of the new tag was set to
'w=1/[\s^2^(Fo^2^)+(0.1000P)^2^+0.0000P] where P=(Fo^2^+2Fc^2^)/3'.

Automatic conversion script
Id: cif_fix_values 3143 2015-03-26 13:38:13Z robertas 
;
_cod_database_code 4332689

loop_
_symmetry_equiv_pos_as_xyz
'x, y, z'
'-x, y+1/2, -z+1/2'
'-x, -y, -z'
'x, -y-1/2, z-1/2'

loop_
_atom_site_label
_atom_site_type_symbol
_atom_site_fract_x
_atom_site_fract_y
_atom_site_fract_z
_atom_site_U_iso_or_equiv
_atom_site_adp_type
_atom_site_occupancy
_atom_site_calc_flag
_atom_site_refinement_flags
Ru Ru 0.31200(3) 0.62756(2) 0.139426(8) 0.01518(10) Uani 1 d .
O1 O 0.1724(2) 0.5701(2) 0.17483(7) 0.0183(5) Uani 1 d .
O2 O 0.4517(3) 0.6337(2) 0.18473(7) 0.0229(6) Uani 1 d .
O3 O 0.4486(3) 0.6748(2) 0.10018(7) 0.0190(5) Uani 1 d .
N1 N 0.1631(4) 0.8396(3) 0.17058(9) 0.0262(7) Uani 1 d .
N2 N 0.2598(3) 0.7992(3) 0.15069(8) 0.0226(7) Uani 1 d .
N3 N 0.3858(3) 0.4542(3) 0.13803(8) 0.0158(6) Uani 1 d .
N4 N 0.3840(3) 0.3716(3) 0.11344(9) 0.0225(7) Uani 1 d .
N5 N 0.1736(3) 0.6463(2) 0.09002(8) 0.0170(6) Uani 1 d .
N6 N 0.0417(3) 0.6218(3) 0.08313(9) 0.0224(7) Uani 1 d .
C1 C 0.0858(4) 0.6387(3) 0.19254(10) 0.0223(8) Uani 1 d .
C2 C 0.0764(4) 0.7635(4) 0.18951(11) 0.0256(8) Uani 1 d .
C3 C -0.0270(4) 0.8258(4) 0.21004(14) 0.0380(11) Uani 1 d .
H3 H -0.0340 0.9099 0.2074 0.046 Uiso 1 calc R
C4 C -0.1151(5) 0.7696(5) 0.23310(15) 0.0447(13) Uani 1 d .
C5 C -0.1003(4) 0.6470(4) 0.23752(14) 0.0415(12) Uani 1 d .
H5 H -0.1567 0.6066 0.2549 0.050 Uiso 1 calc R
C6 C -0.0059(4) 0.5825(4) 0.21729(11) 0.0283(9) Uani 1 d .
H6 H -0.0024 0.4983 0.2201 0.034 Uiso 1 calc R
C7 C -0.2255(6) 0.8373(6) 0.2543(2) 0.074(2) Uani 1 d .
H7A H -0.2786 0.7813 0.2694 0.111 Uiso 1 calc R
H7B H -0.2913 0.8782 0.2357 0.111 Uiso 1 calc R
H7C H -0.1775 0.8961 0.2715 0.111 Uiso 1 calc R
C8 C 0.3461(6) 0.8966(4) 0.13605(12) 0.0353(11) Uani 1 d .
C9 C 0.2832(8) 0.9843(4) 0.11293(14) 0.0588(17) Uani 1 d .
C10 C 0.3750(12) 1.0690(5) 0.0994(2) 0.098(3) Uani 1 d .
H10 H 0.3360 1.1320 0.0838 0.118 Uiso 1 calc R
C11 C 0.5179(12) 1.0657(6) 0.1076(2) 0.100(4) Uani 1 d .
H11 H 0.5768 1.1241 0.0970 0.120 Uiso 1 calc R
C12 C 0.5785(8) 0.9773(5) 0.13123(18) 0.075(2) Uani 1 d .
H12 H 0.6784 0.9763 0.1375 0.089 Uiso 1 calc R
C13 C 0.4921(6) 0.8903(4) 0.14571(14) 0.0428(12) Uani 1 d .
H13 H 0.5313 0.8284 0.1617 0.051 Uiso 1 calc R
C14 C 0.1253(8) 0.9896(5) 0.10266(15) 0.081(2) Uani 1 d .
H14A H 0.1037 1.0583 0.0859 0.121 Uiso 1 calc R
H14B H 0.0750 0.9979 0.1261 0.121 Uiso 1 calc R
H14C H 0.0946 0.9163 0.0893 0.121 Uiso 1 calc R
C15 C 0.4953(3) 0.5258(3) 0.19628(10) 0.0193(7) Uani 1 d .
C16 C 0.4646(3) 0.4275(3) 0.17323(9) 0.0176(7) Uani 1 d .
C17 C 0.5195(4) 0.3139(3) 0.18272(10) 0.0189(7) Uani 1 d .
H17 H 0.4974 0.2480 0.1663 0.023 Uiso 1 calc R
C18 C 0.6051(4) 0.2986(3) 0.21588(10) 0.0232(8) Uani 1 d .
C19 C 0.6314(4) 0.3975(4) 0.23989(11) 0.0262(9) Uani 1 d .
H19 H 0.6888 0.3873 0.2632 0.031 Uiso 1 calc R
C20 C 0.5774(4) 0.5086(4) 0.23105(10) 0.0251(8) Uani 1 d .
H20 H 0.5953 0.5732 0.2483 0.030 Uiso 1 calc R
C21 C 0.6762(4) 0.1809(4) 0.22546(11) 0.0299(9) Uani 1 d .
H21A H 0.7320 0.1873 0.2502 0.045 Uiso 1 calc R
H21B H 0.7393 0.1600 0.2053 0.045 Uiso 1 calc R
H21C H 0.6035 0.1189 0.2271 0.045 Uiso 1 calc R
C22 C 0.3172(4) 0.3932(3) 0.07634(10) 0.0172(7) Uani 1 d .
C23 C 0.4093(4) 0.3885(3) 0.04662(10) 0.0179(7) Uani 1 d .
C24 C 0.3507(4) 0.3933(3) 0.00874(10) 0.0232(8) Uani 1 d .
H24 H 0.4113 0.3919 -0.0119 0.028 Uiso 1 calc R
C25 C 0.2038(4) 0.4000(3) 0.00115(11) 0.0257(8) Uani 1 d .
H25 H 0.1643 0.4016 -0.0247 0.031 Uiso 1 calc R
C26 C 0.1151(4) 0.4044(3) 0.03098(11) 0.0234(8) Uani 1 d .
H26 H 0.0151 0.4089 0.0253 0.028 Uiso 1 calc R
C27 C 0.1688(4) 0.4024(3) 0.06915(10) 0.0197(7) Uani 1 d .
C28 C 0.5686(4) 0.3827(4) 0.05580(12) 0.0295(9) Uani 1 d .
H28A H 0.6168 0.3800 0.0318 0.044 Uiso 1 calc R
H28B H 0.5922 0.3110 0.0710 0.044 Uiso 1 calc R
H28C H 0.5999 0.4535 0.0706 0.044 Uiso 1 calc R
C29 C 0.3859(4) 0.7301(3) 0.07055(10) 0.0203(7) Uani 1 d .
C30 C 0.2365(4) 0.7200(3) 0.06309(10) 0.0212(8) Uani 1 d .
C31 C 0.1643(4) 0.7719(3) 0.03104(11) 0.0272(9) Uani 1 d .
H31 H 0.0647 0.7605 0.0263 0.033 Uiso 1 calc R
C32 C 0.2384(5) 0.8399(4) 0.00636(12) 0.0338(10) Uani 1 d .
C33 C 0.3873(5) 0.8520(4) 0.01374(13) 0.0345(10) Uani 1 d .
H33 H 0.4394 0.8979 -0.0033 0.041 Uiso 1 calc R
C34 C 0.4587(4) 0.7990(3) 0.04501(11) 0.0268(9) Uani 1 d .
H34 H 0.5587 0.8093 0.0493 0.032 Uiso 1 calc R
C35 C 0.1631(6) 0.8980(5) -0.02859(15) 0.0550(14) Uani 1 d .
H35A H 0.2323 0.9425 -0.0427 0.082 Uiso 1 calc R
H35B H 0.0900 0.9527 -0.0204 0.082 Uiso 1 calc R
H35C H 0.1184 0.8365 -0.0453 0.082 Uiso 1 calc R
C36 C -0.0046(4) 0.5220(3) 0.10394(10) 0.0205(7) Uani 1 d .
C37 C -0.1256(4) 0.5310(4) 0.12487(12) 0.0302(9) Uani 1 d .
C38 C -0.1656(5) 0.4294(5) 0.14421(13) 0.0406(12) Uani 1 d .
H38 H -0.2464 0.4329 0.1590 0.049 Uiso 1 calc R
C39 C -0.0916(5) 0.3234(5) 0.14260(13) 0.0430(12) Uani 1 d .
H39 H -0.1189 0.2567 0.1571 0.052 Uiso 1 calc R
C40 C 0.0230(5) 0.3144(4) 0.11963(12) 0.0349(10) Uani 1 d .
H40 H 0.0715 0.2406 0.1178 0.042 Uiso 1 calc R
C41 C 0.0663(4) 0.4130(3) 0.09946(11) 0.0236(8) Uani 1 d .
C42 C -0.2065(4) 0.6476(5) 0.12694(14) 0.0423(12) Uani 1 d .
H42A H -0.2877 0.6367 0.1427 0.064 Uiso 1 calc R
H42B H -0.2409 0.6723 0.1010 0.064 Uiso 1 calc R
H42C H -0.1432 0.7091 0.1385 0.064 Uiso 1 calc R

loop_
_atom_site_aniso_label
_atom_site_aniso_U_11
_atom_site_aniso_U_22
_atom_site_aniso_U_33
_atom_site_aniso_U_23
_atom_site_aniso_U_13
_atom_site_aniso_U_12
Ru 0.01255(16) 0.01811(16) 0.01470(16) -0.00286(11) -0.00039(10) 0.00044(10)
O1 0.0149(12) 0.0244(13) 0.0158(12) -0.0031(10) 0.0020(10) 0.0012(10)
O2 0.0179(13) 0.0332(15) 0.0170(13) -0.0030(11) -0.0024(10) -0.0010(11)
O3 0.0149(12) 0.0214(12) 0.0206(13) -0.0028(10) 0.0013(10) -0.0044(10)
N1 0.0280(19) 0.0267(16) 0.0232(17) -0.0067(14) -0.0038(14) 0.0041(14)
N2 0.0265(18) 0.0253(16) 0.0153(15) -0.0055(13) -0.0035(13) 0.0028(13)
N3 0.0102(14) 0.0235(15) 0.0138(14) -0.0007(12) 0.0011(11) 0.0005(11)
N4 0.0244(17) 0.0244(16) 0.0183(15) -0.0007(13) -0.0016(13) 0.0031(13)
N5 0.0181(15) 0.0162(14) 0.0168(15) -0.0052(11) 0.0009(12) 0.0035(11)
N6 0.0151(15) 0.0288(16) 0.0229(16) -0.0064(13) -0.0025(12) 0.0059(13)
C1 0.0129(17) 0.036(2) 0.0175(18) -0.0090(16) -0.0027(14) 0.0000(15)
C2 0.0153(18) 0.034(2) 0.026(2) -0.0109(17) -0.0057(15) 0.0028(15)
C3 0.019(2) 0.042(2) 0.051(3) -0.023(2) -0.0027(19) 0.0049(18)
C4 0.019(2) 0.060(3) 0.056(3) -0.034(3) 0.010(2) -0.002(2)
C5 0.017(2) 0.065(3) 0.044(3) -0.024(2) 0.0123(19) -0.013(2)
C6 0.0159(19) 0.043(2) 0.025(2) -0.0110(18) 0.0015(15) -0.0050(17)
C7 0.037(3) 0.076(4) 0.112(6) -0.056(4) 0.030(3) -0.002(3)
C8 0.066(3) 0.0178(19) 0.024(2) -0.0096(16) 0.018(2) -0.0044(19)
C9 0.122(5) 0.025(2) 0.031(3) -0.004(2) 0.017(3) 0.016(3)
C10 0.224(11) 0.018(3) 0.063(4) -0.002(3) 0.076(6) 0.001(5)
C11 0.199(10) 0.027(3) 0.085(5) -0.021(3) 0.094(7) -0.036(5)
C12 0.102(5) 0.057(4) 0.071(4) -0.041(3) 0.051(4) -0.051(4)
C13 0.056(3) 0.032(2) 0.043(3) -0.018(2) 0.019(2) -0.023(2)
C14 0.148(7) 0.063(4) 0.031(3) 0.005(3) 0.001(4) 0.064(4)
C15 0.0092(16) 0.0309(19) 0.0180(17) 0.0035(15) 0.0033(13) 0.0015(14)
C16 0.0098(16) 0.0311(19) 0.0118(16) 0.0058(14) 0.0002(12) 0.0021(14)
C17 0.0110(17) 0.0301(19) 0.0155(17) 0.0028(15) 0.0012(13) -0.0004(14)
C18 0.0209(19) 0.032(2) 0.0169(18) 0.0069(15) 0.0042(14) 0.0032(15)
C19 0.0147(18) 0.048(2) 0.0155(18) 0.0028(17) -0.0006(14) -0.0014(16)
C20 0.0158(18) 0.040(2) 0.0188(19) -0.0010(16) -0.0024(14) -0.0026(16)
C21 0.026(2) 0.040(2) 0.023(2) 0.0131(18) 0.0011(16) 0.0058(18)
C22 0.0247(19) 0.0110(15) 0.0150(16) -0.0018(12) -0.0050(14) -0.0007(13)
C23 0.0227(19) 0.0119(16) 0.0187(17) 0.0001(13) -0.0013(14) 0.0027(13)
C24 0.026(2) 0.029(2) 0.0157(17) -0.0031(15) 0.0035(15) 0.0043(15)
C25 0.028(2) 0.033(2) 0.0157(18) -0.0048(15) -0.0050(15) 0.0043(16)
C26 0.0205(19) 0.0247(18) 0.0242(19) -0.0021(15) -0.0035(15) 0.0044(15)
C27 0.027(2) 0.0135(16) 0.0182(17) 0.0001(13) 0.0019(15) 0.0005(14)
C28 0.025(2) 0.035(2) 0.028(2) 0.0015(17) 0.0008(17) 0.0023(17)
C29 0.026(2) 0.0178(17) 0.0172(17) -0.0068(14) 0.0026(14) 0.0001(14)
C30 0.028(2) 0.0164(17) 0.0195(18) -0.0020(14) 0.0041(15) 0.0027(14)
C31 0.032(2) 0.026(2) 0.023(2) -0.0025(16) 0.0000(17) 0.0073(16)
C32 0.050(3) 0.028(2) 0.022(2) 0.0038(17) -0.0010(19) 0.0038(19)
C33 0.051(3) 0.025(2) 0.029(2) 0.0029(17) 0.011(2) -0.0025(18)
C34 0.031(2) 0.0250(19) 0.026(2) -0.0082(16) 0.0065(17) -0.0042(16)
C35 0.066(4) 0.064(3) 0.034(3) 0.016(3) -0.002(3) 0.011(3)
C36 0.0134(17) 0.032(2) 0.0164(17) -0.0062(15) -0.0003(13) -0.0032(14)
C37 0.0114(18) 0.052(3) 0.027(2) -0.0117(19) -0.0015(15) -0.0067(17)
C38 0.024(2) 0.066(3) 0.033(2) -0.011(2) 0.0083(18) -0.024(2)
C39 0.046(3) 0.050(3) 0.034(2) -0.006(2) 0.010(2) -0.029(2)
C40 0.052(3) 0.029(2) 0.024(2) 0.0014(17) 0.0063(19) -0.015(2)
C41 0.0211(19) 0.0290(19) 0.0202(19) -0.0041(16) -0.0021(15) -0.0071(15)
C42 0.014(2) 0.073(3) 0.040(3) -0.017(2) -0.0001(18) 0.009(2)

loop_
_atom_type_symbol
_atom_type_description
_atom_type_scat_dispersion_real
_atom_type_scat_dispersion_imag
_atom_type_scat_source
C C 0.0033 0.0016 'International Tables Vol C Tables 4.2.6.8 and 6.1.1.4'
H H 0.0000 0.0000 'International Tables Vol C Tables 4.2.6.8 and 6.1.1.4'
N N 0.0061 0.0033 'International Tables Vol C Tables 4.2.6.8 and 6.1.1.4'
O O 0.0106 0.0060 'International Tables Vol C Tables 4.2.6.8 and 6.1.1.4'
Ru Ru -1.2594 0.8363 'International Tables Vol C Tables 4.2.6.8 and 6.1.1.4'

loop_
_geom_angle_atom_site_label_1
_geom_angle_atom_site_label_2
_geom_angle_atom_site_label_3
_geom_angle
O1 Ru O2 86.91(10)
O1 Ru O3 175.03(9)
O2 Ru O3 96.51(10)
O1 Ru N2 90.43(12)
O2 Ru N2 88.23(11)
O3 Ru N2 93.28(12)
O1 Ru N3 86.99(10)
O2 Ru N3 81.15(10)
O3 Ru N3 89.96(10)
N2 Ru N3 169.18(11)
O1 Ru N5 98.31(11)
O2 Ru N5 171.76(11)
O3 Ru N5 78.71(11)
N2 Ru N5 85.38(11)
N3 Ru N5 105.38(11)
C1 O1 Ru 124.6(2)
C15 O2 Ru 112.5(2)
C29 O3 Ru 112.8(2)
N2 N1 C2 120.8(3)
N1 N2 C8 111.1(3)
N1 N2 Ru 129.6(3)
C8 N2 Ru 119.2(3)
N4 N3 C16 114.4(3)
N4 N3 Ru 135.9(2)
C16 N3 Ru 109.5(2)
N3 N4 C22 118.5(3)
N6 N5 C30 116.6(3)
N6 N5 Ru 132.2(3)
C30 N5 Ru 109.9(2)
N5 N6 C36 113.7(3)
O1 C1 C2 126.0(4)
O1 C1 C6 117.0(3)
C2 C1 C6 116.9(4)
N1 C2 C1 128.0(4)
N1 C2 C3 112.5(4)
C1 C2 C3 119.3(4)
C4 C3 C2 122.5(4)
C3 C4 C5 117.8(4)
C3 C4 C7 121.7(5)
C5 C4 C7 120.5(5)
C6 C5 C4 121.7(5)
C5 C6 C1 121.5(4)
C9 C8 C13 123.6(5)
C9 C8 N2 120.4(5)
C13 C8 N2 115.9(4)
C8 C9 C10 115.7(7)
C8 C9 C14 122.9(5)
C10 C9 C14 121.3(6)
C11 C10 C9 122.8(7)
C10 C11 C12 120.3(6)
C11 C12 C13 119.5(7)
C12 C13 C8 118.0(6)
O2 C15 C16 120.1(3)
O2 C15 C20 121.7(3)
C16 C15 C20 118.2(3)
C15 C16 C17 121.8(3)
C15 C16 N3 114.2(3)
C17 C16 N3 123.7(3)
C18 C17 C16 119.7(3)
C17 C18 C19 118.2(3)
C17 C18 C21 121.4(4)
C19 C18 C21 120.3(3)
C20 C19 C18 122.5(3)
C19 C20 C15 119.4(4)
C23 C22 C27 122.1(3)
C23 C22 N4 114.3(3)
C27 C22 N4 123.1(3)
C24 C23 C22 118.4(3)
C24 C23 C28 121.4(3)
C22 C23 C28 120.2(3)
C25 C24 C23 120.2(4)
C26 C25 C24 120.3(3)
C25 C26 C27 121.5(4)
C26 C27 C22 117.5(3)
C26 C27 C41 118.0(3)
C22 C27 C41 124.5(3)
O3 C29 C34 123.5(3)
O3 C29 C30 119.5(3)
C34 C29 C30 117.0(3)
C31 C30 N5 125.1(4)
C31 C30 C29 122.3(4)
N5 C30 C29 112.4(3)
C32 C31 C30 119.5(4)
C31 C32 C33 118.6(4)
C31 C32 C35 120.9(4)
C33 C32 C35 120.5(4)
C34 C33 C32 121.7(4)
C33 C34 C29 120.7(4)
C37 C36 C41 122.1(4)
C37 C36 N6 120.0(4)
C41 C36 N6 117.6(3)
C38 C37 C36 116.9(4)
C38 C37 C42 121.9(4)
C36 C37 C42 121.1(4)
C39 C38 C37 122.1(4)
C38 C39 C40 120.0(4)
C41 C40 C39 120.1(4)
C40 C41 C36 118.5(4)
C40 C41 C27 121.8(4)
C36 C41 C27 119.0(3)

loop_
_geom_bond_atom_site_label_1
_geom_bond_atom_site_label_2
_geom_bond_distance
Ru O1 1.975(2)
Ru O2 1.985(2)
Ru O3 2.015(2)
Ru N2 2.033(3)
Ru N3 2.067(3)
Ru N5 2.096(3)
O1 C1 1.308(4)
O2 C15 1.332(4)
O3 C29 1.310(4)
N1 N2 1.268(4)
N1 C2 1.382(5)
N2 C8 1.475(5)
N3 N4 1.263(4)
N3 C16 1.421(4)
N4 C22 1.420(4)
N5 N6 1.279(4)
N5 C30 1.413(5)
N6 C36 1.420(5)
C1 C2 1.406(5)
C1 C6 1.412(6)
C2 C3 1.431(5)
C3 C4 1.353(7)
C4 C5 1.390(7)
C4 C7 1.522(6)
C5 C6 1.379(6)
C8 C9 1.379(7)
C8 C13 1.394(7)
C9 C10 1.390(9)
C9 C14 1.506(9)
C10 C11 1.356(12)
C11 C12 1.387(11)
C12 C13 1.389(6)
C15 C16 1.383(5)
C15 C20 1.405(5)
C16 C17 1.407(5)
C17 C18 1.373(5)
C18 C19 1.402(5)
C18 C21 1.507(5)
C19 C20 1.373(6)
C22 C23 1.400(5)
C22 C27 1.406(5)
C23 C24 1.397(5)
C23 C28 1.513(5)
C24 C25 1.393(5)
C25 C26 1.381(5)
C26 C27 1.391(5)
C27 C41 1.487(5)
C29 C34 1.395(5)
C29 C30 1.417(5)
C30 C31 1.394(5)
C31 C32 1.377(6)
C32 C33 1.414(7)
C32 C35 1.514(6)
C33 C34 1.376(6)
C36 C37 1.400(5)
C36 C41 1.408(5)
C37 C38 1.391(6)
C37 C42 1.518(6)
C38 C39 1.381(7)
C39 C40 1.393(6)
C40 C41 1.388(5)
